data_9016355
loop_
_publ_author_name
'Fourquet, J.'
'Gillet, P.'
'Le Bail, A.'

_publ_section_title
;
 Li/H topotactic exchange on LiSbO3: The series Li(1-x)HxSbO3 (0<=x<=1).
 _cod_database_code 1000142
;
_journal_name_full 'Materials Research Bulletin'
_journal_page_first 1207
_journal_page_last 1214
_journal_paper_doi 10.1016/0025-5408(89)90195-5
_journal_volume 24
_journal_year 1989
_chemical_formula_sum 'Li0.4 O3 Sb'
_space_group_IT_number 52
_symmetry_space_group_name_Hall '-P 2ab 2n'
_symmetry_space_group_name_H-M 'P n c n'
_cell_angle_alpha 90
_cell_angle_beta 90
_cell_angle_gamma 90
_cell_length_a 4.7260
_cell_length_b 8.659
_cell_length_c 5.2306
_cell_formula_units_Z 4
_cell_volume 214.049
_database_code_amcsd 0014343
_exptl_crystal_density_diffrn 5.354
_cod_original_formula_sum 'Li.4 Sb O3'
_cod_database_code 9016355
_amcsd_formula_title H0.6Li0.4SbO3

loop_
_space_group_symop_operation_xyz
x,y,z
1/2-x,1/2+y,1/2+z
1/2+x,1/2-y,1/2-z
1/2+x,1/2+y,-z
1/2-x,1/2-y,z
x,-y,1/2+z
-x,y,1/2-z
-x,-y,-z

loop_
_atom_site_label
_atom_site_fract_x
_atom_site_fract_y
_atom_site_fract_z
_atom_site_occupancy
Li 0.00000 0.71700 0.25000 0.40000
Sb 0.00000 0.09700 0.25000 1.00000
O1 0.25000 0.25000 0.39700 1.00000
O2 0.22200 0.07100 0.92900 1.00000

loop_
_cod_related_entry_id
_cod_related_entry_database
_cod_related_entry_code
1 AMCSD 0014343
